data_2013772
loop_
_publ_author_name
'Choudhury, A. R'
'Nagarajan, K.'
'Guru Row, T. N.'

_publ_section_title
;
 An analysis of C---H&#x00B7;&#x00B7;&#x00B7;O and
 C---H&#x00B7;&#x00B7;&#x00B7;\p interactions in three substituted
 4-ketotetrahydroindoles
;
_journal_issue 3
_journal_name_full 'Acta Crystallographica Section C'
_journal_page_first o219
_journal_page_last o222
_journal_paper_doi 10.1107/S0108270104002707
_journal_volume 60
_journal_year 2004
_chemical_formula_iupac 'C22 H19 Cl F N O'
_chemical_formula_moiety 'C22 H19 Cl F N O'
_chemical_formula_sum 'C22 H19 Cl F N O'
_chemical_formula_weight 367.83
_chemical_melting_point 507
_chemical_name_systematic
;
2-(4-chlorophenyl)-1-(4-fluorophenyl)-6,6-dimethyl-4,5,6,7-tetrahydro-
1H-indol-4-one
;
_space_group_IT_number 2
_symmetry_cell_setting triclinic
_symmetry_space_group_name_Hall '-P 1'
_symmetry_space_group_name_H-M 'P -1'
_atom_sites_solution_hydrogens geom
_atom_sites_solution_primary direct
_atom_sites_solution_secondary difmap
_cell_angle_alpha 80.529(6)
_cell_angle_beta 86.335(7)
_cell_angle_gamma 65.120(6)
_cell_formula_units_Z 2
_cell_length_a 9.246(3)
_cell_length_b 10.228(4)
_cell_length_c 11.177(4)
_cell_measurement_reflns_used 2435
_cell_measurement_temperature 293(2)
_cell_measurement_theta_max 21.23
_cell_measurement_theta_min 2.34
_cell_volume 945.8(6)
_computing_cell_refinement SMART
_computing_data_collection 'SMART (Bruker, 2000)'
_computing_data_reduction 'SAINT (Bruker, 2000)'
_computing_molecular_graphics
;
ORTEP-3 for Windows (Farrugia, 1997), CAMERON (Watkin et al., 1993) and
PLATON (Spek 2003)
;
_computing_publication_material 'WinGx (Farrugia, 1999) and PLATON'
_computing_structure_refinement 'SHELXL97 (Sheldrick, 1997)'
_computing_structure_solution 'SIR92 (Altomare et al., 1993)'
_diffrn_ambient_temperature 293(2)
_diffrn_measured_fraction_theta_full 0.998
_diffrn_measured_fraction_theta_max 0.981
_diffrn_measurement_device_type 'Bruker SMART CCD area-detector'
_diffrn_measurement_method '\f and \w'
_diffrn_radiation_monochromator graphite
_diffrn_radiation_source 'fine-focus sealed tube'
_diffrn_radiation_type MoK\a
_diffrn_radiation_wavelength 0.71073
_diffrn_reflns_av_R_equivalents 0.0242
_diffrn_reflns_av_sigmaI/netI 0.0299
_diffrn_reflns_limit_h_max 11
_diffrn_reflns_limit_h_min -11
_diffrn_reflns_limit_k_max 12
_diffrn_reflns_limit_k_min -12
_diffrn_reflns_limit_l_max 13
_diffrn_reflns_limit_l_min -13
_diffrn_reflns_number 9987
_diffrn_reflns_reduction_process
;
 ?
;
_diffrn_reflns_theta_full 25.00
_diffrn_reflns_theta_max 26.36
_diffrn_reflns_theta_min 1.85
_exptl_absorpt_coefficient_mu 0.221
_exptl_absorpt_correction_T_max 0.957
_exptl_absorpt_correction_T_min 0.844
_exptl_absorpt_correction_type empirical
_exptl_absorpt_process_details '(SADABS; Sheldrick, 1996)'
_exptl_crystal_colour colourless
_exptl_crystal_density_diffrn 1.292
_exptl_crystal_density_meas ?
_exptl_crystal_density_method 'not measured'
_exptl_crystal_description plate
_exptl_crystal_F_000 384
_exptl_crystal_size_max 0.50
_exptl_crystal_size_mid 0.30
_exptl_crystal_size_min 0.20
_refine_diff_density_max 0.202
_refine_diff_density_min -0.219
_refine_ls_extinction_method none
_refine_ls_goodness_of_fit_ref 1.038
_refine_ls_hydrogen_treatment refall
_refine_ls_matrix_type full
_refine_ls_number_parameters 311
_refine_ls_number_reflns 3788
_refine_ls_number_restraints 0
_refine_ls_restrained_S_all 1.038
_refine_ls_R_factor_all 0.0719
_refine_ls_R_factor_gt 0.0502
_refine_ls_shift/su_max 0.000
_refine_ls_shift/su_mean 0.000
_refine_ls_structure_factor_coef Fsqd
_refine_ls_weighting_details 'calc w = 1/[\s^2^(Fo^2^)+(0.0455P)^2^+0.2584P] where P=(Fo^2^+2Fc^2^)/3'
_refine_ls_weighting_scheme calc
_refine_ls_wR_factor_gt 0.1084
_refine_ls_wR_factor_ref 0.1182
_reflns_number_gt 2811
_reflns_number_total 3788
_reflns_threshold_expression I>2\s(I)
_cod_data_source_file fg1731.cif
_cod_data_source_block I
_cod_depositor_comments
;
The following automatic conversions were performed:
'_symmetry_cell_setting' value 'Triclinic' changed to 'triclinic'
according to '/home/saulius/struct/CIF-dictionaries/cif_core.dic'
dictionary named 'cif_core.dic' version 2.4.1 from 2010-06-29.

Automatic conversion script
Id: cif_fix_enum 1527 2010-12-29 10:47:43Z saulius 

The following automatic conversions were performed:

'_symmetry_cell_setting' value 'Triclinic' changed to 'triclinic'
according to /home/saulius/struct/CIF-dictionaries/cif_core.dic
dictionary named 'cif_core.dic' version 2.4.1 from 2010-06-29.

Automatic conversion script
Id: cif_fix_values 1715 2011-07-08 13:25:40Z adriana 

The following automatic conversions were performed:

'_exptl_crystal_density_meas' value 'not measured' was changed to '?'
- the value is perceived as not measured.

Automatic conversion script
Id: cif_fix_values 3008 2015-01-20 13:52:24Z robertas 
;
_cod_original_cell_volume 945.7(6)
_cod_database_code 2013772
_cod_database_fobs_code 2013772

loop_
_symmetry_equiv_pos_as_xyz
x,y,z
-x,-y,-z

loop_
_atom_site_label
_atom_site_fract_x
_atom_site_fract_y
_atom_site_fract_z
_atom_site_U_iso_or_equiv
_atom_site_adp_type
_atom_site_calc_flag
_atom_site_refinement_flags
_atom_site_occupancy
_atom_site_disorder_assembly
_atom_site_disorder_group
_atom_site_type_symbol
Cl1 0.66030(9) 0.27487(8) 0.99603(6) 0.0893(3) Uani d . 1 . . Cl
N1 0.74427(17) 0.54652(15) 0.39864(14) 0.0445(4) Uani d . 1 . . N
O1 0.5159(3) 1.04382(16) 0.30251(16) 0.0989(7) Uani d . 1 . . O
F1 1.1009(2) -0.02663(15) 0.34244(18) 0.1180(6) Uani d . 1 . . F
C1 0.6736(2) 0.60481(19) 0.50405(17) 0.0449(4) Uani d . 1 . . C
C2 0.6048(2) 0.7529(2) 0.47288(19) 0.0505(5) Uani d . 1 . . C
C3 0.5853(3) 0.9258(2) 0.2686(2) 0.0588(5) Uani d . 1 . . C
C4 0.6250(3) 0.9138(2) 0.1373(2) 0.0600(6) Uani d . 1 . . C
C5 0.7828(3) 0.7863(2) 0.1146(2) 0.0594(5) Uani d . 1 . . C
C6 0.7775(3) 0.6433(2) 0.1792(2) 0.0572(5) Uani d . 1 . . C
C7 0.7189(2) 0.65797(19) 0.30515(17) 0.0466(4) Uani d . 1 . . C
C8 0.6317(2) 0.78683(19) 0.34852(18) 0.0487(5) Uani d . 1 . . C
C9 0.8369(2) 0.39556(18) 0.38695(17) 0.0451(4) Uani d . 1 . . C
C10 0.9871(3) 0.3220(2) 0.4367(2) 0.0607(6) Uani d . 1 . . C
C11 1.0767(3) 0.1786(2) 0.4214(3) 0.0760(7) Uani d . 1 . . C
C12 1.0124(3) 0.1143(2) 0.3575(2) 0.0734(7) Uani d . 1 . . C
C13 0.8633(3) 0.1833(3) 0.3088(2) 0.0772(7) Uani d . 1 . . C
C14 0.7741(3) 0.3273(2) 0.3234(2) 0.0637(6) Uani d . 1 . . C
C15 0.6749(2) 0.51810(19) 0.62245(17) 0.0457(4) Uani d . 1 . . C
C16 0.6757(3) 0.5763(2) 0.72673(19) 0.0551(5) Uani d . 1 . . C
C17 0.6686(3) 0.5037(2) 0.8405(2) 0.0620(6) Uani d . 1 . . C
C18 0.6626(2) 0.3697(2) 0.85213(19) 0.0570(5) Uani d . 1 . . C
C19 0.6614(2) 0.3093(2) 0.7518(2) 0.0562(5) Uani d . 1 . . C
C20 0.6669(2) 0.3830(2) 0.6379(2) 0.0508(5) Uani d . 1 . . C
C21 0.8021(5) 0.7823(4) -0.0217(3) 0.0885(9) Uani d . 1 . . C
C22 0.9196(4) 0.8080(4) 0.1648(4) 0.0913(9) Uani d . 1 . . C
H2 0.547(2) 0.817(2) 0.5230(17) 0.049(5) Uiso d . 1 . . H
H4A 0.625(2) 1.005(2) 0.0972(19) 0.063(6) Uiso d . 1 . . H
H4B 0.539(3) 0.900(2) 0.1011(19) 0.068(6) Uiso d . 1 . . H
H6A 0.880(3) 0.563(2) 0.1784(18) 0.061(6) Uiso d . 1 . . H
H6B 0.705(2) 0.619(2) 0.1332(18) 0.057(6) Uiso d . 1 . . H
H10 1.029(3) 0.369(2) 0.483(2) 0.072(7) Uiso d . 1 . . H
H11 1.181(3) 0.129(3) 0.458(2) 0.093(8) Uiso d . 1 . . H
H13 0.823(3) 0.136(3) 0.265(2) 0.087(8) Uiso d . 1 . . H
H14 0.672(3) 0.380(3) 0.289(2) 0.083(8) Uiso d . 1 . . H
H16 0.683(2) 0.666(2) 0.7170(18) 0.058(6) Uiso d . 1 . . H
H17 0.669(3) 0.548(2) 0.909(2) 0.070(7) Uiso d . 1 . . H
H19 0.659(2) 0.217(2) 0.7612(18) 0.060(6) Uiso d . 1 . . H
H20 0.663(2) 0.341(2) 0.5701(19) 0.056(6) Uiso d . 1 . . H
H21A 0.813(3) 0.870(3) -0.066(3) 0.105(9) Uiso d . 1 . . H
H21B 0.711(4) 0.768(3) -0.060(3) 0.122(12) Uiso d . 1 . . H
H21C 0.897(3) 0.703(3) -0.033(2) 0.082(8) Uiso d . 1 . . H
H22A 1.010(4) 0.731(4) 0.149(3) 0.115(11) Uiso d . 1 . . H
H22B 0.910(4) 0.811(3) 0.261(3) 0.121(11) Uiso d . 1 . . H
H22C 0.926(3) 0.894(3) 0.123(3) 0.110(10) Uiso d . 1 . . H

loop_
_atom_site_aniso_label
_atom_site_aniso_U_11
_atom_site_aniso_U_22
_atom_site_aniso_U_33
_atom_site_aniso_U_12
_atom_site_aniso_U_13
_atom_site_aniso_U_23
Cl1 0.1093(6) 0.0859(5) 0.0681(4) -0.0433(4) 0.0167(4) 0.0020(3)
N1 0.0443(9) 0.0342(8) 0.0510(9) -0.0102(6) -0.0023(7) -0.0121(7)
O1 0.1506(18) 0.0356(9) 0.0811(12) -0.0081(10) -0.0041(11) -0.0136(8)
F1 0.1249(14) 0.0436(8) 0.1618(17) -0.0023(8) 0.0004(12) -0.0426(9)
C1 0.0418(10) 0.0387(10) 0.0535(11) -0.0126(8) -0.0030(8) -0.0151(8)
C2 0.0500(11) 0.0385(10) 0.0581(13) -0.0091(9) -0.0026(9) -0.0189(9)
C3 0.0648(13) 0.0404(11) 0.0633(14) -0.0118(10) -0.0105(10) -0.0106(10)
C4 0.0698(15) 0.0411(11) 0.0642(14) -0.0197(10) -0.0120(11) 0.0001(10)
C5 0.0628(13) 0.0518(12) 0.0597(13) -0.0213(10) 0.0017(10) -0.0061(10)
C6 0.0633(14) 0.0435(11) 0.0578(13) -0.0140(10) 0.0020(11) -0.0125(10)
C7 0.0457(10) 0.0376(10) 0.0533(11) -0.0126(8) -0.0071(9) -0.0088(8)
C8 0.0497(11) 0.0372(10) 0.0544(12) -0.0112(8) -0.0080(9) -0.0106(8)
C9 0.0470(11) 0.0340(9) 0.0521(11) -0.0131(8) 0.0021(8) -0.0117(8)
C10 0.0505(12) 0.0414(11) 0.0883(16) -0.0140(9) -0.0091(11) -0.0161(11)
C11 0.0538(14) 0.0440(12) 0.116(2) -0.0049(11) -0.0105(14) -0.0133(13)
C12 0.0820(17) 0.0346(11) 0.0926(18) -0.0094(11) 0.0063(14) -0.0240(11)
C13 0.097(2) 0.0520(13) 0.0861(18) -0.0246(14) -0.0119(15) -0.0310(13)
C14 0.0649(14) 0.0492(12) 0.0741(15) -0.0148(11) -0.0128(12) -0.0218(11)
C15 0.0384(10) 0.0385(10) 0.0564(12) -0.0101(8) -0.0006(8) -0.0127(9)
C16 0.0665(13) 0.0401(11) 0.0595(13) -0.0209(10) 0.0032(10) -0.0142(10)
C17 0.0736(15) 0.0586(13) 0.0546(13) -0.0254(11) 0.0065(11) -0.0187(11)
C18 0.0514(12) 0.0539(12) 0.0599(13) -0.0180(9) 0.0083(10) -0.0069(10)
C19 0.0509(12) 0.0448(11) 0.0736(15) -0.0213(9) 0.0075(10) -0.0099(11)
C20 0.0483(11) 0.0454(11) 0.0609(13) -0.0188(9) 0.0031(9) -0.0164(10)
C21 0.113(3) 0.0669(18) 0.0729(18) -0.0294(19) 0.0206(18) -0.0073(14)
C22 0.0693(19) 0.086(2) 0.123(3) -0.0384(17) 0.0025(18) -0.010(2)

loop_
_atom_type_symbol
_atom_type_description
_atom_type_scat_dispersion_real
_atom_type_scat_dispersion_imag
_atom_type_scat_source
O O 0.0106 0.0060 'International Tables Vol C Tables 4.2.6.8 and 6.1.1.4'
N N 0.0061 0.0033 'International Tables Vol C Tables 4.2.6.8 and 6.1.1.4'
F F 0.0171 0.0103 'International Tables Vol C Tables 4.2.6.8 and 6.1.1.4'
Cl Cl 0.1484 0.1585 'International Tables Vol C Tables 4.2.6.8 and 6.1.1.4'
H H 0.0000 0.0000 'International Tables Vol C Tables 4.2.6.8 and 6.1.1.4'
C C 0.0033 0.0016 'International Tables Vol C Tables 4.2.6.8 and 6.1.1.4'

loop_
_geom_angle_atom_site_label_1
_geom_angle_atom_site_label_2
_geom_angle_atom_site_label_3
_geom_angle
C7 N1 C1 109.06(14)
C7 N1 C9 123.19(15)
C1 N1 C9 127.67(15)
C2 C1 N1 106.91(17)
C2 C1 C15 128.35(17)
N1 C1 C15 124.73(15)
C1 C2 C8 108.24(17)
C1 C2 H2 125.5(12)
C8 C2 H2 126.2(12)
O1 C3 C8 123.9(2)
O1 C3 C4 121.3(2)
C8 C3 C4 114.77(17)
C3 C4 C5 114.82(18)
C3 C4 H4A 108.7(12)
C5 C4 H4A 110.3(12)
C3 C4 H4B 107.5(13)
C5 C4 H4B 107.6(12)
H4A C4 H4B 107.7(17)
C22 C5 C21 110.6(3)
C22 C5 C4 108.9(2)
C21 C5 C4 108.9(2)
C22 C5 C6 110.3(2)
C21 C5 C6 109.5(2)
C4 C5 C6 108.68(18)
C7 C6 C5 110.59(17)
C7 C6 H6A 110.9(13)
C5 C6 H6A 111.2(13)
C7 C6 H6B 109.6(12)
C5 C6 H6B 109.4(11)
H6A C6 H6B 105.0(17)
N1 C7 C8 108.00(17)
N1 C7 C6 126.16(16)
C8 C7 C6 125.83(18)
C7 C8 C2 107.78(17)
C7 C8 C3 120.59(19)
C2 C8 C3 131.62(17)
C10 C9 C14 120.58(18)
C10 C9 N1 120.35(17)
C14 C9 N1 119.06(17)
C9 C10 C11 119.8(2)
C9 C10 H10 120.1(13)
C11 C10 H10 120.1(14)
C12 C11 C10 118.4(2)
C12 C11 H11 123.1(15)
C10 C11 H11 118.4(16)
C11 C12 F1 118.3(2)
C11 C12 C13 123.2(2)
F1 C12 C13 118.5(2)
C12 C13 C14 118.3(2)
C12 C13 H13 120.8(16)
C14 C13 H13 120.9(16)
C9 C14 C13 119.7(2)
C9 C14 H14 119.4(15)
C13 C14 H14 120.9(15)
C16 C15 C20 117.46(19)
C16 C15 C1 118.54(17)
C20 C15 C1 123.91(17)
C17 C16 C15 121.4(2)
C17 C16 H16 120.7(12)
C15 C16 H16 117.9(12)
C16 C17 C18 119.5(2)
C16 C17 H17 118.5(14)
C18 C17 H17 122.0(14)
C19 C18 C17 120.8(2)
C19 C18 Cl1 119.62(17)
C17 C18 Cl1 119.60(18)
C18 C19 C20 119.6(2)
C18 C19 H19 119.8(13)
C20 C19 H19 120.6(13)
C19 C20 C15 121.3(2)
C19 C20 H20 118.5(12)
C15 C20 H20 120.2(12)
C5 C21 H21A 111.8(17)
C5 C21 H21B 113.2(18)
H21A C21 H21B 110(2)
C5 C21 H21C 107.5(16)
H21A C21 H21C 107(2)
H21B C21 H21C 107(2)
C5 C22 H22A 105(2)
C5 C22 H22B 112.7(17)
H22A C22 H22B 110(3)
C5 C22 H22C 110.8(19)
H22A C22 H22C 108(3)
H22B C22 H22C 110(3)

loop_
_geom_bond_atom_site_label_1
_geom_bond_atom_site_label_2
_geom_bond_site_symmetry_2
_geom_bond_distance
_geom_bond_publ_flag
Cl1 C18 . 1.740(2) ?
N1 C7 . 1.364(2) ?
N1 C1 . 1.405(2) ?
N1 C9 . 1.440(2) ?
O1 C3 . 1.217(2) ?
F1 C12 . 1.358(2) ?
C1 C2 . 1.365(3) ?
C1 C15 . 1.464(3) ?
C2 C8 . 1.409(3) ?
C2 H2 . 0.91(2) ?
C3 C8 . 1.456(3) ?
C3 C4 . 1.502(3) ?
C4 C5 . 1.534(3) ?
C4 H4A . 0.96(2) ?
C4 H4B . 0.98(2) ?
C5 C22 . 1.527(4) ?
C5 C21 . 1.528(4) ?
C5 C6 . 1.540(3) ?
C6 C7 . 1.483(3) ?
C6 H6A . 0.96(2) ?
C6 H6B . 1.00(2) ?
C7 C8 . 1.374(2) ?
C9 C10 . 1.373(3) ?
C9 C14 . 1.373(3) ?
C10 C11 . 1.381(3) ?
C10 H10 . 0.96(2) ?
C11 C12 . 1.355(4) ?
C11 H11 . 0.96(3) ?
C12 C13 . 1.358(4) ?
C13 C14 . 1.384(3) ?
C13 H13 . 0.93(3) ?
C14 H14 . 0.94(2) ?
C15 C16 . 1.395(3) ?
C15 C20 . 1.397(3) ?
C16 C17 . 1.375(3) ?
C16 H16 . 0.94(2) ?
C17 C18 . 1.379(3) ?
C17 H17 . 0.95(2) ?
C18 C19 . 1.370(3) ?
C19 C20 . 1.378(3) ?
C19 H19 . 0.94(2) ?
C20 H20 . 0.94(2) ?
C21 H21A . 0.99(3) ?
C21 H21B . 1.04(3) ?
C21 H21C . 0.93(3) ?
C22 H22A . 0.91(3) ?
C22 H22B . 1.08(3) ?
C22 H22C . 0.95(3) ?

loop_
_geom_hbond_atom_site_label_D
_geom_hbond_atom_site_label_H
_geom_hbond_atom_site_label_A
_geom_hbond_site_symmetry_A
_geom_hbond_distance_DH
_geom_hbond_distance_HA
_geom_hbond_distance_DA
_geom_hbond_angle_DHA
_geom_hbond_publ_flag
C2 H2 O1 2_676 0.90(2) 2.50(2) 3.358(3) 158(2) yes
C10 H10 Cg1 2_766 0.96(2) 2.93 3.723(3) 142 yes
C14 H14 Cg2 2_666 0.94(2) 2.90 3.804(3) 162 yes

loop_
_geom_torsion_atom_site_label_1
_geom_torsion_atom_site_label_2
_geom_torsion_atom_site_label_3
_geom_torsion_atom_site_label_4
_geom_torsion
_geom_torsion_publ_flag
C7 N1 C1 C2 0.2(2) ?
C9 N1 C1 C2 177.12(17) ?
C7 N1 C1 C15 179.41(16) ?
C9 N1 C1 C15 -3.7(3) yes
N1 C1 C2 C8 0.3(2) ?
C15 C1 C2 C8 -178.91(18) ?
O1 C3 C4 C5 145.5(2) yes
C8 C3 C4 C5 -36.3(3) yes
C3 C4 C5 C22 -62.9(3) ?
C3 C4 C5 C21 176.5(2) ?
C3 C4 C5 C6 57.3(3) yes
C22 C5 C6 C7 72.3(3) ?
C21 C5 C6 C7 -165.8(2) ?
C4 C5 C6 C7 -47.0(2) yes
C1 N1 C7 C8 -0.6(2) ?
C9 N1 C7 C8 -177.68(16) yes
C1 N1 C7 C6 178.39(19) ?
C9 N1 C7 C6 1.3(3) ?
C5 C6 C7 N1 -158.22(18) ?
C5 C6 C7 C8 20.6(3) yes
N1 C7 C8 C2 0.7(2) ?
C6 C7 C8 C2 -178.24(19) ?
N1 C7 C8 C3 -179.65(17) ?
C6 C7 C8 C3 1.4(3) yes
C1 C2 C8 C7 -0.6(2) ?
C1 C2 C8 C3 179.8(2) ?
O1 C3 C8 C7 -175.8(2) ?
C4 C3 C8 C7 6.1(3) yes
O1 C3 C8 C2 3.7(4) ?
C4 C3 C8 C2 -174.4(2) ?
C7 N1 C9 C10 106.0(2) yes
C1 N1 C9 C10 -70.5(3) ?
C7 N1 C9 C14 -72.7(3) ?
C1 N1 C9 C14 110.7(2) ?
C14 C9 C10 C11 0.9(4) ?
N1 C9 C10 C11 -177.9(2) ?
C9 C10 C11 C12 -0.3(4) ?
C10 C11 C12 F1 179.9(2) ?
C10 C11 C12 C13 -0.8(4) ?
C11 C12 C13 C14 1.2(4) ?
F1 C12 C13 C14 -179.5(2) ?
C10 C9 C14 C13 -0.4(4) ?
N1 C9 C14 C13 178.3(2) ?
C12 C13 C14 C9 -0.6(4) ?
C2 C1 C15 C16 -32.3(3) ?
N1 C1 C15 C16 148.67(18) yes
C2 C1 C15 C20 144.2(2) ?
N1 C1 C15 C20 -34.9(3) ?
C20 C15 C16 C17 -0.1(3) ?
C1 C15 C16 C17 176.55(19) ?
C15 C16 C17 C18 0.9(3) ?
C16 C17 C18 C19 -0.9(3) ?
C16 C17 C18 Cl1 177.85(17) ?
C17 C18 C19 C20 0.2(3) ?
Cl1 C18 C19 C20 -178.56(15) ?
C18 C19 C20 C15 0.6(3) ?
C16 C15 C20 C19 -0.6(3) ?
C1 C15 C20 C19 -177.08(18) ?

loop_
_cod_related_entry_id
_cod_related_entry_database
_cod_related_entry_code
1 ChemSpider 4414810
